data_1512674
loop_
_publ_author_name
'Lukas K. Filak'
'Simone Goeschl'
'Stefanie Hackl'
'Michael A. Jakupec'
'Vladimir B. Arion'

_publ_section_title
;
 Ruthenium- and Osmium-Arene Complexes of 8-Substituted
 Indolo[3,2-c]quinolines: Synthesis,X-ray Diffraction Structures,
 Spectroscopic Properties, and Antiproli- ferative Activity
;
_journal_name_full
;
Inorganica Chimica Acta
;
_journal_page_first 252
_journal_page_last 260
_journal_paper_doi 10.1016/j.ica.2012.06.004
_journal_volume 393
_journal_year 2012
_chemical_formula_moiety 'C23 H19 N5, C H4 O'
_chemical_formula_sum 'C24 H23 N5 O'
_chemical_formula_weight 397.47
_chemical_name_systematic
; 
N-(2-Methyl-5,11-dihydroindolo[3,2-c]quinolin-6-ylidene)-N'-(1-pyridin-2-
yl-ethylidene)azine methanol solvate 
;
_space_group_IT_number 14
_symmetry_cell_setting monoclinic
_symmetry_space_group_name_Hall '-P 2yn'
_symmetry_space_group_name_H-M 'P 1 21/n 1'
_atom_sites_solution_hydrogens geom
_atom_sites_solution_primary direct
_atom_sites_solution_secondary difmap
_cell_angle_alpha 90.00
_cell_angle_beta 95.346(3)
_cell_angle_gamma 90.00
_cell_formula_units_Z 4
_cell_length_a 11.4565(7)
_cell_length_b 13.1693(7)
_cell_length_c 13.3620(8)
_cell_measurement_reflns_used 9864
_cell_measurement_temperature 100(2)
_cell_measurement_theta_max 29.80
_cell_measurement_theta_min 2.24
_cell_volume 2007.2(2)
_computing_cell_refinement 'Bruker SAINT'
_computing_data_collection 'Bruker APEX2'
_computing_data_reduction 'Bruker SAINT'
_computing_molecular_graphics 'Bruker SHELXTL'
_computing_publication_material 'Bruker SHELXTL'
_computing_structure_refinement 'SHELXL-97 (Sheldrick, 2008)'
_computing_structure_solution 'SHELXS-97 (Sheldrick, 2008)'
_diffrn_ambient_temperature 100(2)
_diffrn_measured_fraction_theta_full 0.998
_diffrn_measured_fraction_theta_max 0.998
_diffrn_measurement_device_type 'Bruker APEXII CCD'
_diffrn_measurement_method '\f anf \w scans'
_diffrn_radiation_monochromator graphite
_diffrn_radiation_source 'fine-focus sealed tube'
_diffrn_radiation_type MoK\a
_diffrn_radiation_wavelength 0.71073
_diffrn_reflns_av_R_equivalents 0.0792
_diffrn_reflns_av_sigmaI/netI 0.0469
_diffrn_reflns_limit_h_max 16
_diffrn_reflns_limit_h_min -16
_diffrn_reflns_limit_k_max 18
_diffrn_reflns_limit_k_min -18
_diffrn_reflns_limit_l_max 17
_diffrn_reflns_limit_l_min -18
_diffrn_reflns_number 50566
_diffrn_reflns_theta_full 30.11
_diffrn_reflns_theta_max 30.11
_diffrn_reflns_theta_min 2.24
_exptl_absorpt_coefficient_mu 0.084
_exptl_absorpt_correction_T_max 0.9975
_exptl_absorpt_correction_T_min 0.9933
_exptl_absorpt_correction_type multi-scan
_exptl_absorpt_process_details SADABS
_exptl_crystal_colour yellow
_exptl_crystal_density_diffrn 1.315
_exptl_crystal_density_method 'not measured'
_exptl_crystal_description block
_exptl_crystal_F_000 840
_exptl_crystal_size_max 0.08
_exptl_crystal_size_mid 0.06
_exptl_crystal_size_min 0.03
_refine_diff_density_max 0.334
_refine_diff_density_min -0.303
_refine_diff_density_rms 0.056
_refine_ls_extinction_method none
_refine_ls_goodness_of_fit_ref 1.029
_refine_ls_hydrogen_treatment constr
_refine_ls_matrix_type full
_refine_ls_number_parameters 275
_refine_ls_number_reflns 5904
_refine_ls_number_restraints 0
_refine_ls_restrained_S_all 1.029
_refine_ls_R_factor_all 0.0835
_refine_ls_R_factor_gt 0.0527
_refine_ls_shift/su_max 0.001
_refine_ls_shift/su_mean 0.000
_refine_ls_structure_factor_coef Fsqd
_refine_ls_weighting_details 'calc w=1/[\s^2^(Fo^2^)+(0.0586P)^2^+1.1844P] where P=(Fo^2^+2Fc^2^)/3'
_refine_ls_weighting_scheme calc
_refine_ls_wR_factor_gt 0.1250
_refine_ls_wR_factor_ref 0.1427
_reflns_number_gt 4231
_reflns_number_total 5904
_reflns_threshold_expression >2sigma(I)
_cod_data_source_file ICA-2012-393-252-260-2.cif
_cod_data_source_block LUFI154
_cod_original_sg_symbol_H-M P21/n
_cod_database_code 1512674

loop_
_symmetry_equiv_pos_as_xyz
'x, y, z'
'-x+1/2, y+1/2, -z+1/2'
'-x, -y, -z'
'x-1/2, -y-1/2, z-1/2'

loop_
_atom_site_label
_atom_site_type_symbol
_atom_site_fract_x
_atom_site_fract_y
_atom_site_fract_z
_atom_site_U_iso_or_equiv
_atom_site_adp_type
_atom_site_occupancy
_atom_site_symmetry_multiplicity
_atom_site_calc_flag
_atom_site_refinement_flags
N5 N 0.04077(11) 0.70765(10) 1.02707(10) 0.0202(3) Uani 1 1 d .
H5 H 0.0838 0.6543 1.0363 0.024 Uiso 1 1 calc R
N11 N -0.15551(12) 0.96167(10) 0.97040(10) 0.0202(3) Uani 1 1 d .
H11 H -0.1805 1.0074 1.0091 0.024 Uiso 1 1 calc R
N12 N 0.01950(12) 0.67337(10) 0.85188(10) 0.0205(3) Uani 1 1 d .
N13 N 0.08344(11) 0.58804(9) 0.88295(10) 0.0199(3) Uani 1 1 d .
N17 N 0.23053(12) 0.38302(10) 0.77794(10) 0.0209(3) Uani 1 1 d .
C1 C -0.06862(13) 0.90765(11) 1.18809(11) 0.0193(3) Uani 1 1 d .
H1 H -0.1095 0.9686 1.1813 0.023 Uiso 1 1 calc R
C2 C -0.03075(13) 0.87288(11) 1.28328(11) 0.0194(3) Uani 1 1 d .
C2A C -0.05465(15) 0.93151(12) 1.37608(12) 0.0238(3) Uani 1 1 d .
H2A1 H -0.0504 1.0030 1.3627 0.036 Uiso 1 1 calc R
H2A2 H 0.0027 0.9140 1.4303 0.036 Uiso 1 1 calc R
H2A3 H -0.1315 0.9149 1.3943 0.036 Uiso 1 1 calc R
C3 C 0.03039(13) 0.78047(12) 1.29111(12) 0.0205(3) Uani 1 1 d .
H3 H 0.0545 0.7551 1.3546 0.025 Uiso 1 1 calc R
C4 C 0.05586(13) 0.72597(11) 1.20771(12) 0.0205(3) Uani 1 1 d .
H4 H 0.0981 0.6657 1.2152 0.025 Uiso 1 1 calc R
C4A C 0.01767(13) 0.76209(11) 1.11202(11) 0.0186(3) Uani 1 1 d .
C6 C 0.00131(13) 0.73120(11) 0.92996(11) 0.0191(3) Uani 1 1 d .
C6A C -0.06419(13) 0.82319(11) 0.91760(11) 0.0190(3) Uani 1 1 d .
C6B C -0.12186(13) 0.87239(11) 0.83034(11) 0.0192(3) Uani 1 1 d .
C7 C -0.13066(14) 0.85482(12) 0.72637(12) 0.0215(3) Uani 1 1 d .
H7 H -0.0944 0.7989 0.7001 0.026 Uiso 1 1 calc R
C8 C -0.19418(14) 0.92213(12) 0.66387(12) 0.0236(3) Uani 1 1 d .
H8 H -0.1996 0.9117 0.5948 0.028 Uiso 1 1 calc R
C9 C -0.25084(14) 1.00597(12) 0.70229(12) 0.0239(3) Uani 1 1 d .
H9 H -0.2942 1.0494 0.6583 0.029 Uiso 1 1 calc R
C10 C -0.24345(14) 1.02532(12) 0.80416(12) 0.0220(3) Uani 1 1 d .
H10 H -0.2808 1.0810 0.8297 0.026 Uiso 1 1 calc R
C10A C -0.17801(13) 0.95839(11) 0.86710(11) 0.0200(3) Uani 1 1 d .
C11A C -0.08730(13) 0.88076(11) 1.00088(11) 0.0187(3) Uani 1 1 d .
C11B C -0.04678(13) 0.85311(11) 1.10160(11) 0.0185(3) Uani 1 1 d .
C14 C 0.10744(13) 0.52540(11) 0.81282(11) 0.0189(3) Uani 1 1 d .
C16 C 0.17865(13) 0.43666(11) 0.84734(11) 0.0184(3) Uani 1 1 d .
C18 C 0.29973(15) 0.30496(12) 0.80932(13) 0.0250(3) Uani 1 1 d .
H18 H 0.3360 0.2683 0.7615 0.030 Uiso 1 1 calc R
C19 C 0.32008(15) 0.27611(12) 0.90861(13) 0.0252(3) Uani 1 1 d .
H19 H 0.3694 0.2219 0.9273 0.030 Uiso 1 1 calc R
C20 C 0.26484(14) 0.33026(12) 0.97990(12) 0.0239(3) Uani 1 1 d .
H20 H 0.2757 0.3124 1.0475 0.029 Uiso 1 1 calc R
C21 C 0.19390(14) 0.41071(11) 0.94910(11) 0.0203(3) Uani 1 1 d .
H21 H 0.1562 0.4477 0.9958 0.024 Uiso 1 1 calc R
C15 C 0.07125(15) 0.53815(12) 0.70292(12) 0.0241(3) Uani 1 1 d .
H15A H 0.0141 0.5914 0.6935 0.036 Uiso 1 1 calc R
H15B H 0.0380 0.4758 0.6762 0.036 Uiso 1 1 calc R
H15C H 0.1385 0.5554 0.6686 0.036 Uiso 1 1 calc R
O1 O 0.74659(13) 0.11450(9) 0.07508(9) 0.0356(3) Uani 1 1 d .
H23 H 0.7335 0.1113 0.1343 0.053 Uiso 1 1 calc R
C22 C 0.69032(19) 0.19928(15) 0.03062(15) 0.0390(5) Uani 1 1 d .
H22A H 0.7088 0.2580 0.0716 0.059 Uiso 1 1 calc R
H22B H 0.6071 0.1884 0.0245 0.059 Uiso 1 1 calc R
H22C H 0.7163 0.2098 -0.0349 0.059 Uiso 1 1 calc R

loop_
_atom_site_aniso_label
_atom_site_aniso_U_11
_atom_site_aniso_U_22
_atom_site_aniso_U_33
_atom_site_aniso_U_23
_atom_site_aniso_U_13
_atom_site_aniso_U_12
N5 0.0235(6) 0.0196(6) 0.0177(6) -0.0023(5) 0.0037(5) 0.0035(5)
N11 0.0256(7) 0.0188(6) 0.0167(6) -0.0009(5) 0.0044(5) 0.0030(5)
N12 0.0245(7) 0.0179(6) 0.0197(6) -0.0011(5) 0.0057(5) 0.0014(5)
N13 0.0222(6) 0.0181(6) 0.0200(6) -0.0015(5) 0.0051(5) -0.0004(5)
N17 0.0245(7) 0.0184(6) 0.0205(6) -0.0036(5) 0.0063(5) -0.0006(5)
C1 0.0209(7) 0.0185(7) 0.0187(7) -0.0022(5) 0.0036(6) 0.0001(5)
C2 0.0186(7) 0.0219(7) 0.0182(7) -0.0025(6) 0.0036(5) -0.0025(6)
C2A 0.0293(8) 0.0249(7) 0.0173(7) -0.0029(6) 0.0028(6) 0.0036(6)
C3 0.0214(7) 0.0224(7) 0.0178(7) -0.0010(6) 0.0014(6) -0.0013(6)
C4 0.0212(7) 0.0193(7) 0.0212(8) -0.0011(6) 0.0028(6) 0.0002(6)
C4A 0.0181(7) 0.0190(7) 0.0191(7) -0.0034(5) 0.0048(5) -0.0017(5)
C6 0.0200(7) 0.0199(7) 0.0182(7) -0.0010(6) 0.0064(5) -0.0026(6)
C6A 0.0198(7) 0.0195(7) 0.0183(7) -0.0016(6) 0.0054(5) -0.0007(6)
C6B 0.0204(7) 0.0187(7) 0.0193(7) 0.0005(6) 0.0057(6) -0.0017(5)
C7 0.0242(8) 0.0222(7) 0.0191(7) -0.0015(6) 0.0066(6) -0.0022(6)
C8 0.0282(8) 0.0265(8) 0.0165(7) -0.0004(6) 0.0040(6) -0.0055(6)
C9 0.0276(8) 0.0241(7) 0.0201(8) 0.0039(6) 0.0022(6) -0.0016(6)
C10 0.0246(8) 0.0200(7) 0.0217(8) 0.0008(6) 0.0045(6) 0.0013(6)
C10A 0.0224(7) 0.0212(7) 0.0169(7) -0.0004(6) 0.0050(6) -0.0017(6)
C11A 0.0199(7) 0.0177(7) 0.0191(7) -0.0007(5) 0.0051(5) -0.0002(5)
C11B 0.0195(7) 0.0190(7) 0.0174(7) -0.0013(5) 0.0036(5) -0.0015(5)
C14 0.0202(7) 0.0186(7) 0.0185(7) -0.0006(5) 0.0050(5) -0.0021(5)
C16 0.0189(7) 0.0182(6) 0.0184(7) -0.0032(5) 0.0036(5) -0.0030(5)
C18 0.0275(8) 0.0218(7) 0.0264(8) -0.0057(6) 0.0071(6) 0.0020(6)
C19 0.0261(8) 0.0216(7) 0.0278(9) -0.0007(6) 0.0015(6) 0.0035(6)
C20 0.0274(8) 0.0239(7) 0.0200(8) -0.0014(6) 0.0007(6) -0.0017(6)
C21 0.0229(7) 0.0200(7) 0.0181(7) -0.0041(6) 0.0030(6) -0.0014(6)
C15 0.0317(9) 0.0234(7) 0.0175(7) -0.0013(6) 0.0037(6) 0.0039(6)
O1 0.0621(9) 0.0248(6) 0.0225(6) 0.0031(5) 0.0177(6) 0.0133(6)
C22 0.0482(12) 0.0393(10) 0.0306(10) 0.0058(8) 0.0097(8) 0.0170(9)

loop_
_atom_type_symbol
_atom_type_description
_atom_type_scat_dispersion_real
_atom_type_scat_dispersion_imag
_atom_type_scat_source
C C 0.0033 0.0016 'International Tables Vol C Tables 4.2.6.8 and 6.1.1.4'
H H 0.0000 0.0000 'International Tables Vol C Tables 4.2.6.8 and 6.1.1.4'
N N 0.0061 0.0033 'International Tables Vol C Tables 4.2.6.8 and 6.1.1.4'
O O 0.0106 0.0060 'International Tables Vol C Tables 4.2.6.8 and 6.1.1.4'

loop_
_geom_angle_atom_site_label_1
_geom_angle_atom_site_label_2
_geom_angle_atom_site_label_3
_geom_angle
C6 N5 C4A 125.90(13)
C6 N5 H5 117.0
C4A N5 H5 117.0
C11A N11 C10A 108.85(12)
C11A N11 H11 125.6
C10A N11 H11 125.6
C6 N12 N13 110.40(13)
C14 N13 N12 116.21(13)
C18 N17 C16 118.20(14)
C2 C1 C11B 121.56(14)
C2 C1 H1 119.2
C11B C1 H1 119.2
C1 C2 C3 117.86(14)
C1 C2 C2A 121.43(14)
C3 C2 C2A 120.70(14)
C2 C2A H2A1 109.5
C2 C2A H2A2 109.5
H2A1 C2A H2A2 109.5
C2 C2A H2A3 109.5
H2A1 C2A H2A3 109.5
H2A2 C2A H2A3 109.5
C4 C3 C2 122.19(14)
C4 C3 H3 118.9
C2 C3 H3 118.9
C3 C4 C4A 119.40(14)
C3 C4 H4 120.3
C4A C4 H4 120.3
N5 C4A C4 120.36(13)
N5 C4A C11B 119.79(14)
C4 C4A C11B 119.83(13)
N12 C6 N5 123.66(14)
N12 C6 C6A 121.13(14)
N5 C6 C6A 115.20(13)
C11A C6A C6 120.47(14)
C11A C6A C6B 107.17(13)
C6 C6A C6B 132.29(14)
C7 C6B C10A 118.90(14)
C7 C6B C6A 135.49(14)
C10A C6B C6A 105.59(13)
C8 C7 C6B 118.64(14)
C8 C7 H7 120.7
C6B C7 H7 120.7
C7 C8 C9 121.40(15)
C7 C8 H8 119.3
C9 C8 H8 119.3
C10 C9 C8 121.25(15)
C10 C9 H9 119.4
C8 C9 H9 119.4
C9 C10 C10A 117.40(14)
C9 C10 H10 121.3
C10A C10 H10 121.3
N11 C10A C10 128.71(14)
N11 C10A C6B 108.89(13)
C10 C10A C6B 122.40(14)
N11 C11A C6A 109.50(13)
N11 C11A C11B 127.46(13)
C6A C11A C11B 123.00(14)
C1 C11B C4A 119.11(14)
C1 C11B C11A 125.32(14)
C4A C11B C11A 115.55(13)
N13 C14 C16 115.25(14)
N13 C14 C15 125.39(14)
C16 C14 C15 119.35(13)
N17 C16 C21 121.23(14)
N17 C16 C14 117.85(13)
C21 C16 C14 120.91(13)
N17 C18 C19 123.64(14)
N17 C18 H18 118.2
C19 C18 H18 118.2
C18 C19 C20 118.13(15)
C18 C19 H19 120.9
C20 C19 H19 120.9
C21 C20 C19 119.00(15)
C21 C20 H20 120.5
C19 C20 H20 120.5
C20 C21 C16 119.78(14)
C20 C21 H21 120.1
C16 C21 H21 120.1
C14 C15 H15A 109.5
C14 C15 H15B 109.5
H15A C15 H15B 109.5
C14 C15 H15C 109.5
H15A C15 H15C 109.5
H15B C15 H15C 109.5
C22 O1 H23 109.5
O1 C22 H22A 109.5
O1 C22 H22B 109.5
H22A C22 H22B 109.5
O1 C22 H22C 109.5
H22A C22 H22C 109.5
H22B C22 H22C 109.5

loop_
_geom_bond_atom_site_label_1
_geom_bond_atom_site_label_2
_geom_bond_distance
N5 C6 1.369(2)
N5 C4A 1.3887(19)
N5 H5 0.8600
N11 C11A 1.3611(19)
N11 C10A 1.3811(19)
N11 H11 0.8600
N12 C6 1.3238(19)
N12 N13 1.3839(18)
N13 C14 1.2969(19)
N17 C18 1.341(2)
N17 C16 1.3472(18)
C1 C2 1.383(2)
C1 C11B 1.403(2)
C1 H1 0.9300
C2 C3 1.403(2)
C2 C2A 1.507(2)
C2A H2A1 0.9600
C2A H2A2 0.9600
C2A H2A3 0.9600
C3 C4 1.379(2)
C3 H3 0.9300
C4 C4A 1.396(2)
C4 H4 0.9300
C4A C11B 1.408(2)
C6 C6A 1.427(2)
C6A C11A 1.392(2)
C6A C6B 1.439(2)
C6B C7 1.403(2)
C6B C10A 1.413(2)
C7 C8 1.378(2)
C7 H7 0.9300
C8 C9 1.402(2)
C8 H8 0.9300
C9 C10 1.380(2)
C9 H9 0.9300
C10 C10A 1.389(2)
C10 H10 0.9300
C11A C11B 1.429(2)
C14 C16 1.474(2)
C14 C15 1.498(2)
C16 C21 1.397(2)
C18 C19 1.379(2)
C18 H18 0.9300
C19 C20 1.389(2)
C19 H19 0.9300
C20 C21 1.375(2)
C20 H20 0.9300
C21 H21 0.9300
C15 H15A 0.9600
C15 H15B 0.9600
C15 H15C 0.9600
O1 C22 1.394(2)
O1 H23 0.8200
C22 H22A 0.9600
C22 H22B 0.9600
C22 H22C 0.9600

loop_
_geom_torsion_atom_site_label_1
_geom_torsion_atom_site_label_2
_geom_torsion_atom_site_label_3
_geom_torsion_atom_site_label_4
_geom_torsion
C6 N12 N13 C14 -179.69(13)
C11B C1 C2 C3 -0.2(2)
C11B C1 C2 C2A -179.83(14)
C1 C2 C3 C4 1.8(2)
C2A C2 C3 C4 -178.62(14)
C2 C3 C4 C4A -1.5(2)
C6 N5 C4A C4 175.20(14)
C6 N5 C4A C11B -3.4(2)
C3 C4 C4A N5 -179.00(14)
C3 C4 C4A C11B -0.4(2)
N13 N12 C6 N5 -0.3(2)
N13 N12 C6 C6A -179.10(13)
C4A N5 C6 N12 -175.54(14)
C4A N5 C6 C6A 3.3(2)
N12 C6 C6A C11A 176.96(14)
N5 C6 C6A C11A -1.9(2)
N12 C6 C6A C6B 0.6(3)
N5 C6 C6A C6B -178.33(15)
C11A C6A C6B C7 178.35(17)
C6 C6A C6B C7 -4.9(3)
C11A C6A C6B C10A -0.25(16)
C6 C6A C6B C10A 176.50(16)
C10A C6B C7 C8 -0.2(2)
C6A C6B C7 C8 -178.66(16)
C6B C7 C8 C9 -0.9(2)
C7 C8 C9 C10 1.2(2)
C8 C9 C10 C10A -0.2(2)
C11A N11 C10A C10 -179.95(15)
C11A N11 C10A C6B -0.15(17)
C9 C10 C10A N11 178.80(15)
C9 C10 C10A C6B -1.0(2)
C7 C6B C10A N11 -178.64(13)
C6A C6B C10A N11 0.25(16)
C7 C6B C10A C10 1.2(2)
C6A C6B C10A C10 -179.93(14)
C10A N11 C11A C6A -0.02(17)
C10A N11 C11A C11B -177.78(14)
C6 C6A C11A N11 -177.04(13)
C6B C6A C11A N11 0.17(17)
C6 C6A C11A C11B 0.8(2)
C6B C6A C11A C11B 178.06(13)
C2 C1 C11B C4A -1.6(2)
C2 C1 C11B C11A 176.85(14)
N5 C4A C11B C1 -179.51(13)
C4 C4A C11B C1 1.8(2)
N5 C4A C11B C11A 1.9(2)
C4 C4A C11B C11A -176.72(14)
N11 C11A C11B C1 -1.8(3)
C6A C11A C11B C1 -179.25(15)
N11 C11A C11B C4A 176.69(14)
C6A C11A C11B C4A -0.8(2)
N12 N13 C14 C16 178.23(12)
N12 N13 C14 C15 -0.3(2)
C18 N17 C16 C21 -1.5(2)
C18 N17 C16 C14 177.04(14)
N13 C14 C16 N17 -163.91(13)
C15 C14 C16 N17 14.7(2)
N13 C14 C16 C21 14.6(2)
C15 C14 C16 C21 -166.77(14)
C16 N17 C18 C19 0.5(2)
N17 C18 C19 C20 0.7(3)
C18 C19 C20 C21 -0.9(2)
C19 C20 C21 C16 -0.1(2)
N17 C16 C21 C20 1.3(2)
C14 C16 C21 C20 -177.18(14)
